data_7058701
loop_
_publ_author_name
'Pog\'any, Luk\'a\<s'
'Brach\<nakov\'a, Barbora'
'Mas\'arov\'a, Petra'
'Moncol, J\'an'
'Pavlik, J\'an'
'G\'al, Miroslav'
'Maz\'ur, Milan'
'Herchel, Radovan'
'Nemec, Ivan'
'\<Salitro\<s, Ivan'

_publ_section_title
;
 Impact of the Schiff base ligand substituents on the solid state and
 solution properties of eleven iron(iii) complexes
;
_journal_issue 35
_journal_name_full 'New Journal of Chemistry'
_journal_page_first 13916
_journal_paper_doi 10.1039/C9NJ03087E
_journal_volume 43
_journal_year 2019
_chemical_formula_moiety 'C20 H21 Br2 Cl Fe N3 O2'
_chemical_formula_sum 'C20 H21 Br2 Cl Fe N3 O2'
_chemical_formula_weight 586.52
_space_group_crystal_system monoclinic
_space_group_IT_number 14
_space_group_name_Hall '-P 2ybc'
_space_group_name_H-M_alt 'P 1 21/c 1'
_symmetry_space_group_name_Hall '-P 2ybc'
_symmetry_space_group_name_H-M 'P 1 21/c 1'
_atom_sites_solution_hydrogens geom
_atom_sites_solution_primary direct
_audit_creation_date 2018-12-11
_audit_creation_method
;
Olex2 1.2
(compiled 2017.08.10 svn.r3458 for OlexSys, GUI svn.r5506)
;
_audit_update_record
;
2019-01-18 deposited with the CCDC.    2019-07-29 downloaded from the CCDC.
;
_cell_angle_alpha 90
_cell_angle_beta 98.896(5)
_cell_angle_gamma 90
_cell_formula_units_Z 4
_cell_length_a 7.6216(5)
_cell_length_b 12.2155(7)
_cell_length_c 23.4460(10)
_cell_measurement_reflns_used 6449
_cell_measurement_temperature 293
_cell_measurement_theta_max 27.68
_cell_measurement_theta_min 2.70
_cell_volume 2156.6(2)
_computing_cell_refinement CrysAlisPro
_computing_data_collection '(CrysAlisPro; Agilent, 2012)'
_computing_data_reduction CrysAlisPro
_computing_molecular_graphics 'Olex2 (Dolomanov et al., 2009)'
_computing_publication_material 'Olex2 (Dolomanov et al., 2009)'
_computing_structure_refinement 'ShelXL (Sheldrick, 2015)'
_computing_structure_solution 'ShelXT (Sheldrick, 2015)'
_diffrn_ambient_temperature 293
_diffrn_detector_area_resol_mean 8
_diffrn_measured_fraction_theta_full 0.999
_diffrn_measured_fraction_theta_max 0.999
_diffrn_measurement_device_type 'Oxford Diffraction Xcalibur S CCD'
_diffrn_measurement_method '\w scans'
_diffrn_radiation_monochromator graphite
_diffrn_radiation_type MoK\a
_diffrn_radiation_wavelength 0.71073
_diffrn_reflns_av_R_equivalents 0.0278
_diffrn_reflns_av_unetI/netI 0.0312
_diffrn_reflns_Laue_measured_fraction_full 0.999
_diffrn_reflns_Laue_measured_fraction_max 0.999
_diffrn_reflns_limit_h_max 5
_diffrn_reflns_limit_h_min -9
_diffrn_reflns_limit_k_max 15
_diffrn_reflns_limit_k_min -15
_diffrn_reflns_limit_l_max 29
_diffrn_reflns_limit_l_min -29
_diffrn_reflns_number 16171
_diffrn_reflns_point_group_measured_fraction_full 0.999
_diffrn_reflns_point_group_measured_fraction_max 0.999
_diffrn_reflns_theta_full 25.242
_diffrn_reflns_theta_max 26.372
_diffrn_reflns_theta_min 2.990
_diffrn_source 'fine-focus sealed tube'
_exptl_absorpt_coefficient_mu 4.551
_exptl_absorpt_correction_T_max 0.812
_exptl_absorpt_correction_T_min 0.530
_exptl_absorpt_correction_type multi-scan
_exptl_absorpt_process_details 'SCALE3 ABSPACK in CRYSALISRED'
_exptl_crystal_colour red
_exptl_crystal_colour_primary red
_exptl_crystal_density_diffrn 1.806
_exptl_crystal_description needle
_exptl_crystal_F_000 1164
_exptl_crystal_size_max 0.5
_exptl_crystal_size_mid 0.2
_exptl_crystal_size_min 0.08
_exptl_transmission_factor_max 0.712
_exptl_transmission_factor_min 0.209
_refine_diff_density_max 0.756
_refine_diff_density_min -0.499
_refine_diff_density_rms 0.066
_refine_ls_extinction_method none
_refine_ls_goodness_of_fit_ref 1.022
_refine_ls_hydrogen_treatment constr
_refine_ls_matrix_type full
_refine_ls_number_parameters 262
_refine_ls_number_reflns 4404
_refine_ls_number_restraints 0
_refine_ls_restrained_S_all 1.022
_refine_ls_R_factor_all 0.0599
_refine_ls_R_factor_gt 0.0353
_refine_ls_shift/su_max 0.002
_refine_ls_shift/su_mean 0.000
_refine_ls_structure_factor_coef Fsqd
_refine_ls_weighting_details 'w=1/[\s^2^(Fo^2^)+(0.0336P)^2^+1.5529P] where P=(Fo^2^+2Fc^2^)/3'
_refine_ls_weighting_scheme calc
_refine_ls_wR_factor_gt 0.0737
_refine_ls_wR_factor_ref 0.0832
_reflns_Friedel_coverage 0.000
_reflns_number_gt 3209
_reflns_number_total 4404
_reflns_threshold_expression 'I > 2\s(I)'
_cod_data_source_file c9nj03087e4.cif
_cod_data_source_block 7c_293K
_cod_depositor_comments 'Adding full bibliography for 7058691--7058703.cif.'
_cod_database_code 7058701
_shelx_shelxl_version_number 2018/3
_shelx_space_group_comment
;
The symmetry employed for this shelxl refinement is uniquely defined
by the following loop, which should always be used as a source of
symmetry information in preference to the above space-group names.
They are only intended as comments.
;
_shelx_estimated_absorpt_t_max 0.712
_shelx_estimated_absorpt_t_min 0.209
_olex2_refinement_description
;
1. Fixed Uiso
 At 1.2 times of:
  All C(H) groups, All C(H,H) groups, All N(H) groups
2.a Ternary CH refined with riding coordinates:
 N2(H2)
2.b Secondary CH2 refined with riding coordinates:
 C8(H8A,H8B), C9(H9A,H9B), C10(H10A,H10B), C11(H11A,H11B), C12(H12A,H12B),
 C13(H13A,H13B)
2.c Aromatic/amide H refined with riding coordinates:
 C2(H2A), C3(H3), C5(H5), C7(H7), C14(H14), C16(H16), C18(H18), C19(H19)
;
_olex2_submission_special_instructions 'No special instructions were received'

loop_
_space_group_symop_operation_xyz
'x, y, z'
'-x, y+1/2, -z+1/2'
'-x, -y, -z'
'x, -y-1/2, z-1/2'

loop_
_atom_site_label
_atom_site_type_symbol
_atom_site_fract_x
_atom_site_fract_y
_atom_site_fract_z
_atom_site_U_iso_or_equiv
_atom_site_adp_type
_atom_site_occupancy
_atom_site_site_symmetry_order
_atom_site_calc_flag
_atom_site_refinement_flags_posn
Fe1 Fe 0.32052(6) 0.35293(4) 0.36712(2) 0.03577(12) Uani 1 1 d .
Br1 Br 1.01906(6) -0.06999(4) 0.39010(2) 0.08102(17) Uani 1 1 d .
Br2 Br 0.56715(5) 0.18614(4) 0.66817(2) 0.06683(15) Uani 1 1 d .
Cl1 Cl 0.36832(13) 0.49661(8) 0.30621(4) 0.0570(2) Uani 1 1 d .
O1 O 0.5696(3) 0.33178(18) 0.39737(10) 0.0432(5) Uani 1 1 d .
O2 O 0.2613(3) 0.23548(17) 0.41783(8) 0.0388(5) Uani 1 1 d .
N1 N 0.3429(3) 0.2368(2) 0.30184(10) 0.0380(6) Uani 1 1 d .
N2 N 0.0250(3) 0.3681(2) 0.33934(12) 0.0443(7) Uani 1 1 d .
H2 H -0.025938 0.323116 0.367281 0.053 Uiso 1 1 calc R
N3 N 0.2727(3) 0.4567(2) 0.43503(11) 0.0395(6) Uani 1 1 d .
C1 C 0.6574(4) 0.2395(3) 0.39670(13) 0.0383(7) Uani 1 1 d .
C2 C 0.8002(4) 0.2161(3) 0.44042(15) 0.0470(9) Uani 1 1 d .
H2A H 0.826235 0.264820 0.471033 0.056 Uiso 1 1 calc R
C3 C 0.9021(4) 0.1245(3) 0.43962(15) 0.0495(9) Uani 1 1 d .
H3 H 0.993304 0.110380 0.469915 0.059 Uiso 1 1 calc R
C4 C 0.8694(4) 0.0528(3) 0.39365(15) 0.0470(8) Uani 1 1 d .
C5 C 0.7301(4) 0.0703(3) 0.35081(14) 0.0447(8) Uani 1 1 d .
H5 H 0.708549 0.021182 0.320236 0.054 Uiso 1 1 calc R
C6 C 0.6194(4) 0.1608(3) 0.35205(13) 0.0376(7) Uani 1 1 d .
C7 C 0.4708(4) 0.1698(3) 0.30565(13) 0.0403(8) Uani 1 1 d .
H7 H 0.469107 0.120693 0.275237 0.048 Uiso 1 1 calc R
C8 C 0.2069(4) 0.2294(3) 0.25056(14) 0.0516(9) Uani 1 1 d .
H8A H 0.231785 0.166722 0.227672 0.062 Uiso 1 1 calc R
H8B H 0.211554 0.294531 0.227205 0.062 Uiso 1 1 calc R
C9 C 0.0222(5) 0.2179(3) 0.26626(16) 0.0583(10) Uani 1 1 d .
H9A H -0.055668 0.186894 0.233617 0.070 Uiso 1 1 calc R
H9B H 0.026870 0.166938 0.298204 0.070 Uiso 1 1 calc R
C10 C -0.0551(4) 0.3234(3) 0.28272(15) 0.0564(10) Uani 1 1 d .
H10A H -0.042619 0.377343 0.253257 0.068 Uiso 1 1 calc R
H10B H -0.181090 0.312772 0.282935 0.068 Uiso 1 1 calc R
C11 C -0.0554(5) 0.4777(3) 0.34432(17) 0.0590(10) Uani 1 1 d .
H11A H -0.183169 0.470627 0.334153 0.071 Uiso 1 1 calc R
H11B H -0.015010 0.525568 0.316011 0.071 Uiso 1 1 calc R
C12 C -0.0164(5) 0.5323(3) 0.40237(18) 0.0623(11) Uani 1 1 d .
H12A H -0.057258 0.484839 0.430758 0.075 Uiso 1 1 calc R
H12B H -0.084924 0.599472 0.401007 0.075 Uiso 1 1 calc R
C13 C 0.1765(5) 0.5597(3) 0.42272(16) 0.0518(9) Uani 1 1 d .
H13A H 0.224745 0.600096 0.393062 0.062 Uiso 1 1 calc R
H13B H 0.187704 0.604597 0.457232 0.062 Uiso 1 1 calc R
C14 C 0.3142(4) 0.4290(3) 0.48807(14) 0.0416(8) Uani 1 1 d .
H14 H 0.310356 0.483215 0.515699 0.050 Uiso 1 1 calc R
C15 C 0.3664(4) 0.3205(3) 0.50855(13) 0.0382(7) Uani 1 1 d .
C16 C 0.4326(4) 0.3070(3) 0.56733(14) 0.0434(8) Uani 1 1 d .
H16 H 0.450805 0.367891 0.591349 0.052 Uiso 1 1 calc R
C17 C 0.4703(4) 0.2051(3) 0.58931(14) 0.0452(8) Uani 1 1 d .
C18 C 0.4363(4) 0.1136(3) 0.55469(15) 0.0475(8) Uani 1 1 d .
H18 H 0.461294 0.044287 0.570199 0.057 Uiso 1 1 calc R
C19 C 0.3659(4) 0.1248(3) 0.49758(14) 0.0443(8) Uani 1 1 d .
H19 H 0.340669 0.062523 0.475017 0.053 Uiso 1 1 calc R
C20 C 0.3311(4) 0.2281(3) 0.47251(13) 0.0357(7) Uani 1 1 d .

loop_
_atom_site_aniso_label
_atom_site_aniso_U_11
_atom_site_aniso_U_22
_atom_site_aniso_U_33
_atom_site_aniso_U_23
_atom_site_aniso_U_13
_atom_site_aniso_U_12
Fe1 0.0371(2) 0.0386(3) 0.0325(2) -0.0016(2) 0.00807(19) -0.0022(2)
Br1 0.0749(3) 0.0801(3) 0.0819(3) -0.0191(3) -0.0071(2) 0.0336(2)
Br2 0.0700(3) 0.0892(3) 0.0368(2) 0.0018(2) -0.00568(18) 0.0094(2)
Cl1 0.0753(6) 0.0508(5) 0.0487(5) 0.0091(4) 0.0217(5) -0.0080(5)
O1 0.0368(11) 0.0459(14) 0.0459(13) -0.0116(11) 0.0032(10) -0.0017(10)
O2 0.0443(12) 0.0414(13) 0.0298(12) 0.0001(10) 0.0032(10) -0.0067(10)
N1 0.0380(14) 0.0465(16) 0.0291(14) -0.0035(12) 0.0038(11) -0.0058(13)
N2 0.0400(14) 0.0499(18) 0.0436(16) 0.0093(13) 0.0082(12) 0.0003(13)
N3 0.0432(14) 0.0354(15) 0.0417(16) -0.0039(12) 0.0126(12) 0.0000(12)
C1 0.0319(15) 0.046(2) 0.0385(18) -0.0057(15) 0.0104(13) -0.0076(15)
C2 0.0380(17) 0.059(2) 0.042(2) -0.0158(17) 0.0022(15) -0.0057(17)
C3 0.0357(17) 0.067(3) 0.044(2) -0.0028(18) 0.0007(15) 0.0017(17)
C4 0.0442(18) 0.049(2) 0.049(2) -0.0030(17) 0.0103(16) 0.0038(16)
C5 0.0471(18) 0.048(2) 0.0399(19) -0.0089(16) 0.0097(15) 0.0010(16)
C6 0.0385(16) 0.044(2) 0.0308(17) -0.0041(14) 0.0076(13) -0.0040(14)
C7 0.0456(18) 0.046(2) 0.0304(17) -0.0068(14) 0.0077(14) -0.0029(16)
C8 0.054(2) 0.062(2) 0.0359(19) -0.0069(17) -0.0027(16) 0.0003(18)
C9 0.046(2) 0.072(3) 0.052(2) -0.008(2) -0.0083(17) -0.0118(19)
C10 0.0418(19) 0.079(3) 0.045(2) 0.007(2) -0.0015(16) 0.0016(19)
C11 0.044(2) 0.062(3) 0.070(3) 0.012(2) 0.0066(18) 0.0098(18)
C12 0.053(2) 0.057(3) 0.080(3) 0.001(2) 0.022(2) 0.0193(19)
C13 0.065(2) 0.040(2) 0.053(2) -0.0025(17) 0.0157(18) 0.0103(18)
C14 0.0403(17) 0.045(2) 0.042(2) -0.0114(16) 0.0136(15) -0.0014(15)
C15 0.0351(16) 0.046(2) 0.0346(17) -0.0036(15) 0.0085(13) 0.0000(14)
C16 0.0393(17) 0.054(2) 0.0370(18) -0.0088(16) 0.0077(14) -0.0012(16)
C17 0.0362(17) 0.068(3) 0.0312(17) 0.0003(17) 0.0041(14) 0.0036(16)
C18 0.050(2) 0.051(2) 0.042(2) 0.0084(17) 0.0082(16) 0.0046(17)
C19 0.0497(19) 0.043(2) 0.0405(19) -0.0021(16) 0.0072(16) -0.0016(16)
C20 0.0324(15) 0.0415(19) 0.0346(17) 0.0001(14) 0.0091(13) -0.0015(14)

loop_
_atom_type_symbol
_atom_type_description
_atom_type_scat_dispersion_real
_atom_type_scat_dispersion_imag
_atom_type_scat_source
C C 0.0033 0.0016 'International Tables Vol C Tables 4.2.6.8 and 6.1.1.4'
H H 0.0000 0.0000 'International Tables Vol C Tables 4.2.6.8 and 6.1.1.4'
N N 0.0061 0.0033 'International Tables Vol C Tables 4.2.6.8 and 6.1.1.4'
O O 0.0106 0.0060 'International Tables Vol C Tables 4.2.6.8 and 6.1.1.4'
Fe Fe 0.3463 0.8444 'International Tables Vol C Tables 4.2.6.8 and 6.1.1.4'
Cl Cl 0.1484 0.1585 'International Tables Vol C Tables 4.2.6.8 and 6.1.1.4'
Br Br -0.2901 2.4595 'International Tables Vol C Tables 4.2.6.8 and 6.1.1.4'

loop_
_geom_angle_atom_site_label_1
_geom_angle_atom_site_label_2
_geom_angle_atom_site_label_3
_geom_angle
O1 Fe1 Cl1 95.03(7)
O1 Fe1 O2 89.13(9)
O1 Fe1 N1 89.51(9)
O1 Fe1 N2 174.44(10)
O1 Fe1 N3 94.45(10)
O2 Fe1 Cl1 175.63(7)
O2 Fe1 N1 90.00(9)
O2 Fe1 N2 85.52(9)
O2 Fe1 N3 84.21(10)
N1 Fe1 Cl1 91.36(8)
N1 Fe1 N2 91.99(10)
N2 Fe1 Cl1 90.28(8)
N3 Fe1 Cl1 94.12(8)
N3 Fe1 N1 172.93(10)
N3 Fe1 N2 83.52(10)
C1 O1 Fe1 125.61(19)
C20 O2 Fe1 123.10(19)
C7 N1 Fe1 122.1(2)
C7 N1 C8 117.2(3)
C8 N1 Fe1 120.7(2)
Fe1 N2 H2 104.0
C10 N2 Fe1 119.0(2)
C10 N2 H2 104.0
C10 N2 C11 106.6(3)
C11 N2 Fe1 117.2(2)
C11 N2 H2 104.0
C13 N3 Fe1 120.5(2)
C14 N3 Fe1 121.9(2)
C14 N3 C13 117.4(3)
O1 C1 C2 120.3(3)
O1 C1 C6 123.0(3)
C2 C1 C6 116.6(3)
C1 C2 H2A 118.8
C3 C2 C1 122.4(3)
C3 C2 H2A 118.8
C2 C3 H3 120.1
C2 C3 C4 119.8(3)
C4 C3 H3 120.1
C3 C4 Br1 119.9(3)
C5 C4 Br1 119.9(3)
C5 C4 C3 120.1(3)
C4 C5 H5 119.5
C4 C5 C6 121.0(3)
C6 C5 H5 119.5
C1 C6 C7 123.4(3)
C5 C6 C1 119.8(3)
C5 C6 C7 116.7(3)
N1 C7 C6 127.3(3)
N1 C7 H7 116.4
C6 C7 H7 116.4
N1 C8 H8A 109.2
N1 C8 H8B 109.2
N1 C8 C9 111.9(3)
H8A C8 H8B 107.9
C9 C8 H8A 109.2
C9 C8 H8B 109.2
C8 C9 H9A 108.8
C8 C9 H9B 108.8
H9A C9 H9B 107.7
C10 C9 C8 113.7(3)
C10 C9 H9A 108.8
C10 C9 H9B 108.8
N2 C10 C9 115.3(3)
N2 C10 H10A 108.5
N2 C10 H10B 108.5
C9 C10 H10A 108.5
C9 C10 H10B 108.5
H10A C10 H10B 107.5
N2 C11 H11A 108.2
N2 C11 H11B 108.2
N2 C11 C12 116.5(3)
H11A C11 H11B 107.3
C12 C11 H11A 108.2
C12 C11 H11B 108.2
C11 C12 H12A 108.4
C11 C12 H12B 108.4
C11 C12 C13 115.5(3)
H12A C12 H12B 107.5
C13 C12 H12A 108.4
C13 C12 H12B 108.4
N3 C13 C12 107.8(3)
N3 C13 H13A 110.2
N3 C13 H13B 110.2
C12 C13 H13A 110.2
C12 C13 H13B 110.2
H13A C13 H13B 108.5
N3 C14 H14 117.3
N3 C14 C15 125.4(3)
C15 C14 H14 117.3
C16 C15 C14 118.2(3)
C16 C15 C20 120.1(3)
C20 C15 C14 121.2(3)
C15 C16 H16 119.9
C17 C16 C15 120.2(3)
C17 C16 H16 119.9
C16 C17 Br2 120.6(3)
C16 C17 C18 120.5(3)
C18 C17 Br2 118.9(3)
C17 C18 H18 119.9
C19 C18 C17 120.2(3)
C19 C18 H18 119.9
C18 C19 H19 119.3
C18 C19 C20 121.4(3)
C20 C19 H19 119.3
O2 C20 C15 122.7(3)
O2 C20 C19 119.6(3)
C19 C20 C15 117.6(3)

loop_
_geom_bond_atom_site_label_1
_geom_bond_atom_site_label_2
_geom_bond_distance
Fe1 Cl1 2.3267(10)
Fe1 O1 1.938(2)
Fe1 O2 1.960(2)
Fe1 N1 2.113(3)
Fe1 N2 2.254(3)
Fe1 N3 2.110(3)
Br1 C4 1.894(3)
Br2 C17 1.896(3)
O1 C1 1.313(4)
O2 C20 1.313(3)
N1 C7 1.266(4)
N1 C8 1.464(4)
N2 H2 0.9800
N2 C10 1.477(4)
N2 C11 1.484(5)
N3 C13 1.463(4)
N3 C14 1.280(4)
C1 C2 1.404(4)
C1 C6 1.417(4)
C2 H2A 0.9300
C2 C3 1.364(5)
C3 H3 0.9300
C3 C4 1.381(5)
C4 C5 1.361(5)
C5 H5 0.9300
C5 C6 1.394(4)
C6 C7 1.448(4)
C7 H7 0.9300
C8 H8A 0.9700
C8 H8B 0.9700
C8 C9 1.515(5)
C9 H9A 0.9700
C9 H9B 0.9700
C9 C10 1.493(5)
C10 H10A 0.9700
C10 H10B 0.9700
C11 H11A 0.9700
C11 H11B 0.9700
C11 C12 1.504(5)
C12 H12A 0.9700
C12 H12B 0.9700
C12 C13 1.511(5)
C13 H13A 0.9700
C13 H13B 0.9700
C14 H14 0.9300
C14 C15 1.444(5)
C15 C16 1.402(4)
C15 C20 1.411(4)
C16 H16 0.9300
C16 C17 1.361(5)
C17 C18 1.382(5)
C18 H18 0.9300
C18 C19 1.370(4)
C19 H19 0.9300
C19 C20 1.399(5)

loop_
_geom_torsion_atom_site_label_1
_geom_torsion_atom_site_label_2
_geom_torsion_atom_site_label_3
_geom_torsion_atom_site_label_4
_geom_torsion
Fe1 O1 C1 C2 -149.5(2)
Fe1 O1 C1 C6 32.7(4)
Fe1 O2 C20 C15 37.6(4)
Fe1 O2 C20 C19 -145.2(2)
Fe1 N1 C7 C6 -1.0(5)
Fe1 N1 C8 C9 -52.5(4)
Fe1 N2 C10 C9 38.4(4)
Fe1 N2 C11 C12 -53.1(4)
Fe1 N3 C13 C12 72.0(3)
Fe1 N3 C14 C15 -11.8(4)
Br1 C4 C5 C6 -179.2(2)
Br2 C17 C18 C19 179.8(2)
O1 C1 C2 C3 -175.8(3)
O1 C1 C6 C5 173.0(3)
O1 C1 C6 C7 -5.7(5)
N1 C8 C9 C10 79.3(4)
N2 C11 C12 C13 63.5(5)
N3 C14 C15 C16 170.8(3)
N3 C14 C15 C20 -17.3(5)
C1 C2 C3 C4 2.1(5)
C1 C6 C7 N1 -10.4(5)
C2 C1 C6 C5 -4.8(4)
C2 C1 C6 C7 176.5(3)
C2 C3 C4 Br1 176.3(3)
C2 C3 C4 C5 -3.5(5)
C3 C4 C5 C6 0.6(5)
C4 C5 C6 C1 3.6(5)
C4 C5 C6 C7 -177.6(3)
C5 C6 C7 N1 170.9(3)
C6 C1 C2 C3 2.1(5)
C7 N1 C8 C9 126.1(3)
C8 N1 C7 C6 -179.6(3)
C8 C9 C10 N2 -71.9(4)
C10 N2 C11 C12 170.6(3)
C11 N2 C10 C9 173.7(3)
C11 C12 C13 N3 -68.7(4)
C13 N3 C14 C15 163.1(3)
C14 N3 C13 C12 -103.0(3)
C14 C15 C16 C17 174.9(3)
C14 C15 C20 O2 4.9(4)
C14 C15 C20 C19 -172.3(3)
C15 C16 C17 Br2 177.9(2)
C15 C16 C17 C18 -3.0(5)
C16 C15 C20 O2 176.7(3)
C16 C15 C20 C19 -0.5(4)
C16 C17 C18 C19 0.7(5)
C17 C18 C19 C20 1.7(5)
C18 C19 C20 O2 -179.1(3)
C18 C19 C20 C15 -1.8(5)
C20 C15 C16 C17 2.8(5)
